data_4026914
loop_
_publ_author_name
'Mark A. Honey'
'Raffaele Pasceri'
'William Lewis'
'Christopher J. Moody'

_publ_section_title
;
 Diverse Trifluoromethyl Heterocycles from a Single Precursor
;
_journal_name_full 'Journal of Organic Chemistry'
_journal_page_first 1396
_journal_page_last 1405
_journal_paper_doi 10.1021/jo202201w
_journal_volume 77
_journal_year 2012
_chemical_formula_moiety 'C13 H10 F3 N3 O2'
_chemical_formula_sum 'C13 H10 F3 N3 O2'
_chemical_formula_weight 297.24
_chemical_name_systematic
; 
 ? 
;
_space_group_IT_number 14
_symmetry_cell_setting monoclinic
_symmetry_space_group_name_Hall '-P 2ybc'
_symmetry_space_group_name_H-M 'P 1 21/c 1'
_atom_sites_solution_hydrogens geom
_atom_sites_solution_primary other
_atom_sites_solution_secondary difmap
_audit_creation_method 'enCIFer editing of SHELXL-97 created file'
_cell_angle_alpha 90.00
_cell_angle_beta 93.455(8)
_cell_angle_gamma 90.00
_cell_formula_units_Z 4
_cell_length_a 16.2577(12)
_cell_length_b 10.7960(9)
_cell_length_c 7.2438(6)
_cell_measurement_reflns_used 2431
_cell_measurement_temperature 90(2)
_cell_measurement_theta_max 74.36
_cell_measurement_theta_min 6.12
_cell_volume 1269.11(18)
_computing_cell_refinement
;
CrysAlisPro, Oxford Diffraction Ltd.,
Version 1.171.34.36 (release 02-08-2010 CrysAlis171 .NET)
(compiled Nov  6 2009,16:24:50)
;
_computing_data_collection
;
CrysAlisPro, Oxford Diffraction Ltd.,
Version 1.171.34.36 (release 02-08-2010 CrysAlis171 .NET)
(compiled Nov  6 2009,16:24:50)
;
_computing_data_reduction
;
CrysAlisPro, Oxford Diffraction Ltd.,
Version 1.171.34.36 (release 02-08-2010 CrysAlis171 .NET)
(compiled Nov  6 2009,16:24:50)
;
_computing_molecular_graphics ' ? '
_computing_publication_material 'enCIFer(Allen et al.,2004);PLATON(Spek,2003)'
_computing_structure_refinement 'SHELXL97 (Sheldrick, 2008)'
_computing_structure_solution 'smtbx-flip (Bourhis, 2008)'
_diffrn_ambient_temperature 90(2)
_diffrn_detector_area_resol_mean 10.3613
_diffrn_measured_fraction_theta_full 0.986
_diffrn_measured_fraction_theta_max 0.941
_diffrn_measurement_device_type 'SuperNova, Single source at offset), Atlas'
_diffrn_measurement_method '\w scans'
_diffrn_radiation_monochromator mirror
_diffrn_radiation_source 'SuperNova (Cu) x-ray Source'
_diffrn_radiation_type 'Cu K\a'
_diffrn_radiation_wavelength 1.5418
_diffrn_reflns_av_R_equivalents 0.0180
_diffrn_reflns_av_sigmaI/netI 0.0193
_diffrn_reflns_limit_h_max 19
_diffrn_reflns_limit_h_min -20
_diffrn_reflns_limit_k_max 8
_diffrn_reflns_limit_k_min -13
_diffrn_reflns_limit_l_max 8
_diffrn_reflns_limit_l_min -8
_diffrn_reflns_number 4283
_diffrn_reflns_theta_full 67.50
_diffrn_reflns_theta_max 74.53
_diffrn_reflns_theta_min 6.83
_diffrn_standards_decay_% 0
_diffrn_standards_number 0
_exptl_absorpt_coefficient_mu 1.197
_exptl_absorpt_correction_T_max 1.483
_exptl_absorpt_correction_T_min 0.567
_exptl_absorpt_correction_type gaussian
_exptl_absorpt_process_details
;
CrysAlisPro, Oxford Diffraction Ltd., 
Version 1.171.34.36 (release 02-08-2010 CrysAlis171 .NET) 
(compiled Jan  5 2010,16:28:46) 
Analytical numeric absorption correction using a multifaceted crystal 
model based on expressions derived by R.C. Clark & J.S. Reid. 
(Clark, R. C. & Reid, J. S. (1995). Acta Cryst. A51, 887-897) 
;
_exptl_crystal_colour yellow
_exptl_crystal_density_diffrn 1.556
_exptl_crystal_description block
_exptl_crystal_F_000 608
_exptl_crystal_size_max 0.8217
_exptl_crystal_size_mid 0.6776
_exptl_crystal_size_min 0.3005
_refine_diff_density_max 0.342
_refine_diff_density_min -0.321
_refine_diff_density_rms 0.053
_refine_ls_extinction_method none
_refine_ls_goodness_of_fit_ref 1.060
_refine_ls_hydrogen_treatment constr
_refine_ls_matrix_type full
_refine_ls_number_parameters 191
_refine_ls_number_reflns 2453
_refine_ls_number_restraints 0
_refine_ls_restrained_S_all 1.060
_refine_ls_R_factor_all 0.0416
_refine_ls_R_factor_gt 0.0387
_refine_ls_shift/su_max 0.001
_refine_ls_shift/su_mean 0.000
_refine_ls_structure_factor_coef Fsqd
_refine_ls_weighting_details 'calc w=1/[\s^2^(Fo^2^)+(0.0532P)^2^+0.8705P] where P=(Fo^2^+2Fc^2^)/3'
_refine_ls_weighting_scheme calc
_refine_ls_wR_factor_gt 0.1028
_refine_ls_wR_factor_ref 0.1046
_reflns_number_gt 2283
_reflns_number_total 2453
_reflns_threshold_expression I>2\s(I)
_cod_data_source_file jo202201w_si_002_10a.cif
_cod_data_source_block MHCJMF
_cod_original_cell_volume 1269.10(18)
_cod_original_sg_symbol_H-M 'P 21/c'
_cod_database_code 4026914
_nottingham_internal_coll_name MHCJMF
_nottingham_internal_coll_number 10330
_nottingham_internal_coll_client MH/CJM
_nottingham_internal_coll_type custom
_nottingham_internal_coll_frame_time 3
_nottingham_internal_coll_frame_width 2
_nottingham_internal_coll_frame_method '\w scans'
_nottingham_internal_coll_user WL
_nottingham_internal_coll_date 6/4/2011
_nottingham_internal_process_user WL
_nottingham_internal_process_date 06/04/2011
_nottingham_internal_solution_user WL
_nottingham_internal_solution_date 6/4/2011
_nottingham_internal_refinement_user WL
_nottingham_internal_refinement_date 6/4/2011
_nottingham_internal_validation_user WL
_nottingham_internal_validation_date 8/4/2011
_nottingham_internal_archive_date 8/4/2011

loop_
_symmetry_equiv_pos_as_xyz
'x, y, z'
'-x, y+1/2, -z+1/2'
'-x, -y, -z'
'x, -y-1/2, z-1/2'

loop_
_atom_site_label
_atom_site_type_symbol
_atom_site_fract_x
_atom_site_fract_y
_atom_site_fract_z
_atom_site_U_iso_or_equiv
_atom_site_adp_type
_atom_site_occupancy
_atom_site_symmetry_multiplicity
_atom_site_calc_flag
_atom_site_refinement_flags
N1 N 0.79758(8) 0.27772(12) 1.04601(18) 0.0155(3) Uani 1 1 d .
N2 N 0.87443(8) 0.28040(12) 0.99370(17) 0.0149(3) Uani 1 1 d .
C3 C 0.89679(9) 0.37287(13) 0.88250(19) 0.0119(3) Uani 1 1 d .
N4 N 0.84410(8) 0.45537(11) 0.80151(17) 0.0127(3) Uani 1 1 d .
C5 C 0.76756(9) 0.44918(14) 0.8501(2) 0.0135(3) Uani 1 1 d .
C6 C 0.74421(9) 0.36399(14) 0.9826(2) 0.0141(3) Uani 1 1 d .
C7 C 0.98492(9) 0.38138(13) 0.84484(19) 0.0120(3) Uani 1 1 d .
C8 C 1.04117(9) 0.29469(14) 0.9209(2) 0.0137(3) Uani 1 1 d .
H8 H 1.0230 0.2306 0.9985 0.016 Uiso 1 1 calc R
C9 C 1.12347(9) 0.30271(15) 0.8825(2) 0.0154(3) Uani 1 1 d .
H9 H 1.1616 0.2431 0.9326 0.019 Uiso 1 1 calc R
C10 C 1.15063(9) 0.39747(15) 0.7714(2) 0.0152(3) Uani 1 1 d .
H10 H 1.2071 0.4023 0.7454 0.018 Uiso 1 1 calc R
C11 C 1.09519(9) 0.48518(14) 0.6982(2) 0.0152(3) Uani 1 1 d .
H11 H 1.1138 0.5504 0.6232 0.018 Uiso 1 1 calc R
C12 C 1.01235(9) 0.47716(14) 0.7351(2) 0.0135(3) Uani 1 1 d .
H12 H 0.9744 0.5371 0.6854 0.016 Uiso 1 1 calc R
C13 C 0.70861(9) 0.53882(15) 0.7489(2) 0.0168(3) Uani 1 1 d .
F1 F 0.72760(6) 0.55392(11) 0.57505(14) 0.0296(3) Uani 1 1 d .
F2 F 0.71082(6) 0.65027(9) 0.82972(16) 0.0293(3) Uani 1 1 d .
F3 F 0.63062(5) 0.49901(9) 0.74527(13) 0.0206(2) Uani 1 1 d .
C14 C 0.66297(9) 0.35887(15) 1.0716(2) 0.0161(3) Uani 1 1 d .
O1 O 0.62423(7) 0.26577(11) 1.09034(18) 0.0255(3) Uani 1 1 d .
O2 O 0.64400(6) 0.47134(10) 1.13228(15) 0.0176(3) Uani 1 1 d .
C15 C 0.56870(10) 0.48077(16) 1.2320(2) 0.0210(4) Uani 1 1 d .
H15A H 0.5747 0.4344 1.3499 0.025 Uiso 1 1 calc R
H15B H 0.5213 0.4462 1.1566 0.025 Uiso 1 1 calc R
C16 C 0.55554(10) 0.61615(17) 1.2683(3) 0.0254(4) Uani 1 1 d .
H16A H 0.5501 0.6609 1.1504 0.038 Uiso 1 1 calc R
H16B H 0.6027 0.6489 1.3436 0.038 Uiso 1 1 calc R
H16C H 0.5052 0.6270 1.3344 0.038 Uiso 1 1 calc R

loop_
_atom_site_aniso_label
_atom_site_aniso_U_11
_atom_site_aniso_U_22
_atom_site_aniso_U_33
_atom_site_aniso_U_23
_atom_site_aniso_U_13
_atom_site_aniso_U_12
N1 0.0136(6) 0.0156(6) 0.0176(6) 0.0008(5) 0.0042(5) -0.0002(5)
N2 0.0128(6) 0.0152(6) 0.0171(6) 0.0014(5) 0.0042(5) -0.0005(5)
C3 0.0135(7) 0.0118(7) 0.0106(6) -0.0021(5) 0.0020(5) -0.0003(5)
N4 0.0123(6) 0.0132(6) 0.0128(6) -0.0014(5) 0.0023(4) 0.0000(5)
C5 0.0129(7) 0.0139(7) 0.0140(7) -0.0023(5) 0.0023(5) -0.0009(6)
C6 0.0130(7) 0.0138(7) 0.0156(7) -0.0019(5) 0.0028(5) -0.0007(6)
C7 0.0126(7) 0.0133(7) 0.0102(7) -0.0023(5) 0.0026(5) -0.0004(5)
C8 0.0157(7) 0.0140(7) 0.0116(7) -0.0005(5) 0.0032(5) -0.0004(6)
C9 0.0137(7) 0.0185(8) 0.0141(7) -0.0003(6) 0.0008(5) 0.0018(6)
C10 0.0115(7) 0.0206(8) 0.0138(7) -0.0033(6) 0.0028(5) -0.0025(6)
C11 0.0172(7) 0.0161(7) 0.0128(7) -0.0018(5) 0.0038(5) -0.0043(6)
C12 0.0154(7) 0.0136(7) 0.0116(7) -0.0009(5) 0.0013(5) -0.0001(6)
C13 0.0113(7) 0.0172(8) 0.0221(8) 0.0022(6) 0.0033(6) -0.0013(6)
F1 0.0178(5) 0.0469(7) 0.0246(5) 0.0187(5) 0.0049(4) 0.0069(5)
F2 0.0223(5) 0.0147(5) 0.0497(7) 0.0000(4) -0.0063(4) 0.0041(4)
F3 0.0090(4) 0.0261(5) 0.0266(5) 0.0040(4) 0.0008(3) -0.0013(4)
C14 0.0137(7) 0.0190(8) 0.0158(7) 0.0018(6) 0.0031(5) -0.0006(6)
O1 0.0205(6) 0.0196(6) 0.0376(7) -0.0001(5) 0.0127(5) -0.0056(5)
O2 0.0122(5) 0.0188(6) 0.0226(6) -0.0013(4) 0.0079(4) 0.0005(4)
C15 0.0123(7) 0.0287(9) 0.0229(8) -0.0030(7) 0.0086(6) 0.0005(6)
C16 0.0147(7) 0.0296(9) 0.0324(9) -0.0089(7) 0.0062(6) 0.0026(7)

loop_
_atom_type_symbol
_atom_type_description
_atom_type_scat_dispersion_real
_atom_type_scat_dispersion_imag
_atom_type_scat_source
C C 0.0181 0.0091 'International Tables Vol C Tables 4.2.6.8 and 6.1.1.4'
H H 0.0000 0.0000 'International Tables Vol C Tables 4.2.6.8 and 6.1.1.4'
N N 0.0311 0.0180 'International Tables Vol C Tables 4.2.6.8 and 6.1.1.4'
O O 0.0492 0.0322 'International Tables Vol C Tables 4.2.6.8 and 6.1.1.4'
F F 0.0727 0.0534 'International Tables Vol C Tables 4.2.6.8 and 6.1.1.4'

loop_
_geom_angle_atom_site_label_1
_geom_angle_atom_site_label_2
_geom_angle_atom_site_label_3
_geom_angle
N2 N1 C6 119.32(13)
N1 N2 C3 118.66(12)
N4 C3 N2 124.33(13)
N4 C3 C7 118.51(13)
N2 C3 C7 117.15(13)
C5 N4 C3 115.94(13)
N4 C5 C6 121.16(14)
N4 C5 C13 114.73(13)
C6 C5 C13 124.10(13)
N1 C6 C5 119.82(13)
N1 C6 C14 113.30(13)
C5 C6 C14 126.86(14)
C12 C7 C8 119.81(13)
C12 C7 C3 119.90(13)
C8 C7 C3 120.28(13)
C9 C8 C7 119.73(14)
C9 C8 H8 120.1
C7 C8 H8 120.1
C8 C9 C10 120.42(14)
C8 C9 H9 119.8
C10 C9 H9 119.8
C11 C10 C9 120.06(14)
C11 C10 H10 120.0
C9 C10 H10 120.0
C10 C11 C12 119.81(14)
C10 C11 H11 120.1
C12 C11 H11 120.1
C11 C12 C7 120.16(14)
C11 C12 H12 119.9
C7 C12 H12 119.9
F1 C13 F2 107.68(13)
F1 C13 F3 107.19(13)
F2 C13 F3 107.34(12)
F1 C13 C5 111.14(12)
F2 C13 C5 111.26(13)
F3 C13 C5 112.00(12)
O1 C14 O2 126.36(14)
O1 C14 C6 124.06(14)
O2 C14 C6 109.51(12)
C14 O2 C15 116.32(12)
O2 C15 C16 106.65(13)
O2 C15 H15A 110.4
C16 C15 H15A 110.4
O2 C15 H15B 110.4
C16 C15 H15B 110.4
H15A C15 H15B 108.6
C15 C16 H16A 109.5
C15 C16 H16B 109.5
H16A C16 H16B 109.5
C15 C16 H16C 109.5
H16A C16 H16C 109.5
H16B C16 H16C 109.5

loop_
_geom_bond_atom_site_label_1
_geom_bond_atom_site_label_2
_geom_bond_distance
N1 N2 1.3275(17)
N1 C6 1.336(2)
N2 C3 1.3464(19)
C3 N4 1.346(2)
C3 C7 1.4775(19)
N4 C5 1.3151(19)
C5 C6 1.398(2)
C5 C13 1.519(2)
C6 C14 1.506(2)
C7 C12 1.394(2)
C7 C8 1.398(2)
C8 C9 1.385(2)
C8 H8 0.9500
C9 C10 1.390(2)
C9 H9 0.9500
C10 C11 1.390(2)
C10 H10 0.9500
C11 C12 1.392(2)
C11 H11 0.9500
C12 H12 0.9500
C13 F1 1.3249(19)
C13 F2 1.3375(19)
C13 F3 1.3376(17)
C14 O1 1.198(2)
C14 O2 1.3337(19)
O2 C15 1.4619(17)
C15 C16 1.503(2)
C15 H15A 0.9900
C15 H15B 0.9900
C16 H16A 0.9800
C16 H16B 0.9800
C16 H16C 0.9800

loop_
_geom_torsion_atom_site_label_1
_geom_torsion_atom_site_label_2
_geom_torsion_atom_site_label_3
_geom_torsion_atom_site_label_4
_geom_torsion
C6 N1 N2 C3 2.1(2)
N1 N2 C3 N4 -8.4(2)
N1 N2 C3 C7 173.02(12)
N2 C3 N4 C5 6.2(2)
C7 C3 N4 C5 -175.30(12)
C3 N4 C5 C6 2.0(2)
C3 N4 C5 C13 -176.91(12)
N2 N1 C6 C5 5.5(2)
N2 N1 C6 C14 -172.80(12)
N4 C5 C6 N1 -7.8(2)
C13 C5 C6 N1 170.97(14)
N4 C5 C6 C14 170.28(14)
C13 C5 C6 C14 -10.9(2)
N4 C3 C7 C12 3.2(2)
N2 C3 C7 C12 -178.16(13)
N4 C3 C7 C8 -177.66(13)
N2 C3 C7 C8 1.0(2)
C12 C7 C8 C9 -1.7(2)
C3 C7 C8 C9 179.15(13)
C7 C8 C9 C10 1.0(2)
C8 C9 C10 C11 0.2(2)
C9 C10 C11 C12 -0.6(2)
C10 C11 C12 C7 -0.1(2)
C8 C7 C12 C11 1.3(2)
C3 C7 C12 C11 -179.59(13)
N4 C5 C13 F1 35.49(18)
C6 C5 C13 F1 -143.37(15)
N4 C5 C13 F2 -84.50(16)
C6 C5 C13 F2 96.65(17)
N4 C5 C13 F3 155.35(13)
C6 C5 C13 F3 -23.5(2)
N1 C6 C14 O1 -47.9(2)
C5 C6 C14 O1 133.93(18)
N1 C6 C14 O2 129.26(14)
C5 C6 C14 O2 -48.9(2)
O1 C14 O2 C15 0.3(2)
C6 C14 O2 C15 -176.70(12)
C14 O2 C15 C16 -174.17(14)

loop_
_cod_related_entry_id
_cod_related_entry_database
_cod_related_entry_code
1 ChemSpider 9230738
